data_1558883
loop_
_publ_author_name
'Meng, Ling-Hong'
'Li, Xiao-Ming'
'Zhang, Fan-Zhong'
'Wang, Ya-Nan'
'Wang, Bin-Gui'

_publ_section_title
;
 Talascortenes A-G, Highly Oxygenated Diterpenoid Acids from the
 Sea-Anemone-Derived Endozoic Fungus <i>Talaromyces scorteus</i> AS-242.
;
_journal_issue 8
_journal_name_full 'Journal of natural products'
_journal_page_first 2528
_journal_page_last 2536
_journal_paper_doi 10.1021/acs.jnatprod.0c00628
_journal_volume 83
_journal_year 2020
_chemical_absolute_configuration ad
_chemical_formula_sum 'C20 H33 O5.5'
_chemical_formula_weight 361.46
_space_group_IT_number 5
_space_group_name_Hall 'C 2y'
_space_group_name_H-M_alt 'C 1 2 1'
_symmetry_cell_setting monoclinic
_symmetry_space_group_name_H-M 'C 1 2 1'
_atom_sites_solution_hydrogens geom
_atom_sites_solution_primary direct
_atom_sites_solution_secondary difmap
_audit_creation_method SHELXL-97
_cell_angle_alpha 90.00
_cell_angle_beta 118.868(4)
_cell_angle_gamma 90.00
_cell_formula_units_Z 8
_cell_length_a 25.917(3)
_cell_length_b 12.6548(16)
_cell_length_c 13.9501(15)
_cell_measurement_reflns_used 2897
_cell_measurement_temperature 293(2)
_cell_measurement_theta_max 69.6330
_cell_measurement_theta_min 3.6520
_cell_volume 4006.7(8)
_computing_cell_refinement 'Bruker FRAMBO'
_computing_data_collection 'Bruker FRAMBO'
_computing_data_reduction 'Bruker SAINT'
_computing_molecular_graphics 'Bruker SHELXTL'
_computing_publication_material 'Bruker SHELXTL'
_computing_structure_refinement 'SHELXL-97 (Sheldrick, 1997)'
_computing_structure_solution 'SHELXS-97 (Sheldrick, 1990)'
_diffrn_ambient_temperature 293(2)
_diffrn_detector 'CCD plate'
_diffrn_detector_area_resol_mean 8.1281
_diffrn_detector_type Eos
_diffrn_measured_fraction_theta_full 0.997
_diffrn_measured_fraction_theta_max 0.997
_diffrn_measurement_device_type 'Xcalibur, Eos, Gemini'
_diffrn_radiation_monochromator graphite
_diffrn_radiation_source 'fine-focus sealed tube'
_diffrn_radiation_type CuK\a
_diffrn_radiation_wavelength 1.54178
_diffrn_reflns_av_R_equivalents 0.0628
_diffrn_reflns_av_sigmaI/netI 0.1203
_diffrn_reflns_limit_h_max 30
_diffrn_reflns_limit_h_min -30
_diffrn_reflns_limit_k_max 14
_diffrn_reflns_limit_k_min -14
_diffrn_reflns_limit_l_max 16
_diffrn_reflns_limit_l_min -14
_diffrn_reflns_number 12865
_diffrn_reflns_theta_full 66.03
_diffrn_reflns_theta_max 66.03
_diffrn_reflns_theta_min 3.62
_exptl_absorpt_coefficient_mu 0.697
_exptl_absorpt_correction_T_max 0.9336
_exptl_absorpt_correction_T_min 0.8395
_exptl_absorpt_correction_type multi-scan
_exptl_absorpt_process_details sadabs
_exptl_crystal_colour colorless
_exptl_crystal_density_diffrn 1.198
_exptl_crystal_density_method 'not measured'
_exptl_crystal_description block
_exptl_crystal_F_000 1576
_exptl_crystal_size_max 0.26
_exptl_crystal_size_mid 0.15
_exptl_crystal_size_min 0.10
_platon_squeeze_details
;
;
_refine_diff_density_max 0.422
_refine_diff_density_min -0.363
_refine_diff_density_rms 0.094
_refine_ls_abs_structure_details 'Flack H D (1983), Acta Cryst. A39, 876-881'
_refine_ls_abs_structure_Flack 0.0(5)
_refine_ls_extinction_coef 0.00066(17)
_refine_ls_extinction_expression Fc^*^=kFc[1+0.001xFc^2^\l^3^/sin(2\q)]^-1/4^
_refine_ls_extinction_method SHELXL
_refine_ls_goodness_of_fit_ref 1.067
_refine_ls_hydrogen_treatment mixed
_refine_ls_matrix_type full
_refine_ls_number_parameters 469
_refine_ls_number_reflns 6638
_refine_ls_number_restraints 1
_refine_ls_restrained_S_all 1.067
_refine_ls_R_factor_all 0.1521
_refine_ls_R_factor_gt 0.1038
_refine_ls_shift/su_max 0.001
_refine_ls_shift/su_mean 0.000
_refine_ls_structure_factor_coef Fsqd
_refine_ls_weighting_details 'calc w=1/[\s^2^(Fo^2^)+(0.1276P)^2^+0.0000P] where P=(Fo^2^+2Fc^2^)/3'
_refine_ls_weighting_scheme calc
_refine_ls_wR_factor_gt 0.2491
_refine_ls_wR_factor_ref 0.3021
_reflns_number_gt 3307
_reflns_number_total 6638
_reflns_threshold_expression >2sigma(I)
_cod_data_source_file np0c00628_si_004.cif
_cod_data_source_block 190913e
_cod_depositor_comments
;
The following automatic conversions were performed:

data item '_symmetry_cell_setting' value 'Monoclinic' was changed to
'monoclinic' in accordance with the
/home/data/users/saulius/crontab/automatic-downloads/rss-feeds/ACS/lib/dictionaries/cif_core.dic
dictionary named 'cif_core.dic' version 2.4.2 last updated on
2011-04-26.

Automatic conversion script
Id: cif_fix_values 7556 2019-12-06 15:28:31Z antanas 

 Adding full bibliography for 1558879--1558884.cif.

2022-05-28
Z value and formula fixed to values more according to usual
chemical conventions.                 miguel
;
_cod_original_formula_sum 'C40 H66 O11'
_cod_original_formula_weight 722.92
_cod_original_formula_units_Z 4
_cod_original_sg_symbol_H-M C2
_cod_database_code 1558883

loop_
_symmetry_equiv_pos_as_xyz
'x, y, z'
'-x, y, -z'
'x+1/2, y+1/2, z'
'-x+1/2, y+1/2, -z'

loop_
_atom_site_label
_atom_site_type_symbol
_atom_site_fract_x
_atom_site_fract_y
_atom_site_fract_z
_atom_site_U_iso_or_equiv
_atom_site_adp_type
_atom_site_occupancy
_atom_site_symmetry_multiplicity
_atom_site_calc_flag
_atom_site_refinement_flags
_atom_site_disorder_assembly
_atom_site_disorder_group
O1 O 0.6854(3) 0.2444(6) 0.3946(5) 0.0861(19) Uani 1 1 d . . .
H1 H 0.6758 0.2119 0.3376 0.129 Uiso 1 1 calc R . .
O2 O 0.6299(3) 0.1207(6) 0.4138(4) 0.0801(18) Uani 1 1 d . . .
O3 O 0.7472(2) 0.3215(5) 0.7352(4) 0.0626(13) Uani 1 1 d . . .
H3 H 0.7422 0.3843 0.7188 0.075 Uiso 1 1 calc R . .
O4 O 0.8420(2) 0.2262(4) 0.8820(4) 0.0599(13) Uani 1 1 d . . .
H4 H 0.8136 0.2663 0.8590 0.072 Uiso 1 1 calc R . .
O5 O 0.9302(2) 0.2875(4) 0.8566(4) 0.0649(14) Uani 1 1 d . . .
H5 H 0.9230 0.2842 0.9076 0.078 Uiso 1 1 calc R . .
O6 O 0.3325(2) 0.6242(5) 0.0364(4) 0.0736(16) Uani 1 1 d . . .
H6 H 0.3423 0.6558 -0.0036 0.110 Uiso 1 1 calc R . .
O7 O 0.3801(3) 0.7558(5) 0.1469(5) 0.0757(16) Uani 1 1 d . . .
O8 O 0.2675(2) 0.5452(4) 0.2574(4) 0.0587(13) Uani 1 1 d . . .
H8 H 0.2369 0.5569 0.2593 0.088 Uiso 1 1 calc R . .
O9 O 0.1644(2) 0.6356(5) 0.2096(4) 0.0638(14) Uani 1 1 d . . .
H9 H 0.1392 0.5896 0.1926 0.077 Uiso 1 1 calc R . .
O10 O 0.0875(2) 0.5500(5) 0.0402(4) 0.0669(15) Uani 1 1 d . . .
H10 H 0.0738 0.4954 0.0056 0.080 Uiso 1 1 calc R . .
O11 O 0.0442(3) 0.3694(5) 0.9237(5) 0.091(2) Uani 1 1 d . . .
H11C H 0.0105 0.3412 0.9007 0.110 Uiso 1 1 d R . .
H11D H 0.0637 0.3331 0.9008 0.110 Uiso 1 1 d R . .
C1 C 0.6633(3) 0.1964(8) 0.4517(6) 0.065(2) Uani 1 1 d . . .
C2 C 0.6788(3) 0.2517(6) 0.5601(6) 0.0509(16) Uani 1 1 d . . .
C3 C 0.6481(3) 0.1892(8) 0.6152(6) 0.068(2) Uani 1 1 d . . .
H3A H 0.6466 0.2345 0.6699 0.082 Uiso 1 1 calc R . .
H3B H 0.6078 0.1749 0.5600 0.082 Uiso 1 1 calc R . .
C4 C 0.6762(3) 0.0872(7) 0.6687(7) 0.069(2) Uani 1 1 d . . .
H4A H 0.6712 0.0363 0.6129 0.082 Uiso 1 1 calc R . .
H4B H 0.6564 0.0596 0.7074 0.082 Uiso 1 1 calc R . .
C5 C 0.7420(3) 0.1003(6) 0.7493(6) 0.0583(18) Uani 1 1 d . . .
H5A H 0.7589 0.0313 0.7769 0.070 Uiso 1 1 calc R . .
H5B H 0.7464 0.1424 0.8109 0.070 Uiso 1 1 calc R . .
C6 C 0.7763(3) 0.1533(6) 0.6979(6) 0.0529(17) Uani 1 1 d . . .
C7 C 0.8431(3) 0.1731(6) 0.7895(5) 0.0527(17) Uani 1 1 d . . .
C8 C 0.8801(3) 0.2498(6) 0.7579(6) 0.0553(17) Uani 1 1 d . . .
C9 C 0.8442(3) 0.3468(6) 0.6942(6) 0.0588(18) Uani 1 1 d . . .
H9A H 0.8421 0.3958 0.7457 0.071 Uiso 1 1 calc R . .
H9B H 0.8653 0.3819 0.6616 0.071 Uiso 1 1 calc R . .
C10 C 0.7821(3) 0.3233(7) 0.6047(6) 0.0609(18) Uani 1 1 d . . .
H10A H 0.7841 0.2842 0.5468 0.073 Uiso 1 1 calc R . .
H10B H 0.7621 0.3896 0.5739 0.073 Uiso 1 1 calc R . .
C11 C 0.7462(3) 0.2604(5) 0.6444(5) 0.0464(15) Uani 1 1 d . . .
C12 C 0.8784(3) 0.0726(7) 0.8424(6) 0.066(2) Uani 1 1 d . . .
H12A H 0.8525 0.0227 0.8510 0.079 Uiso 1 1 calc R . .
H12B H 0.9095 0.0905 0.9152 0.079 Uiso 1 1 calc R . .
C13 C 0.9070(3) 0.0157(6) 0.7805(7) 0.0634(19) Uani 1 1 d . . .
H13A H 0.9326 -0.0402 0.8265 0.076 Uiso 1 1 calc R . .
H13B H 0.8763 -0.0167 0.7146 0.076 Uiso 1 1 calc R . .
C14 C 0.9426(3) 0.0904(6) 0.7494(6) 0.0572(17) Uani 1 1 d . . .
C15 C 0.9081(3) 0.1926(7) 0.6953(6) 0.0599(19) Uani 1 1 d . . .
H15A H 0.8770 0.1753 0.6224 0.072 Uiso 1 1 calc R . .
H15B H 0.9346 0.2415 0.6873 0.072 Uiso 1 1 calc R . .
C16 C 0.9561(4) 0.0324(9) 0.6683(7) 0.075(2) Uani 1 1 d . . .
H16 H 0.9660 -0.0386 0.6836 0.090 Uiso 1 1 calc R . .
C17 C 0.9559(4) 0.0678(9) 0.5815(7) 0.083(3) Uani 1 1 d . . .
H17A H 0.9464 0.1381 0.5613 0.100 Uiso 1 1 calc R . .
H17B H 0.9651 0.0230 0.5391 0.100 Uiso 1 1 calc R . .
C18 C 0.7727(3) 0.0756(7) 0.6089(6) 0.065(2) Uani 1 1 d . . .
H18A H 0.7328 0.0717 0.5506 0.097 Uiso 1 1 calc R . .
H18B H 0.7855 0.0068 0.6404 0.097 Uiso 1 1 calc R . .
H18C H 0.7976 0.1003 0.5804 0.097 Uiso 1 1 calc R . .
C19 C 0.6495(4) 0.3604(7) 0.5215(6) 0.070(2) Uani 1 1 d . . .
H19A H 0.6669 0.3962 0.4834 0.105 Uiso 1 1 calc R . .
H19B H 0.6553 0.4016 0.5837 0.105 Uiso 1 1 calc R . .
H19C H 0.6081 0.3513 0.4733 0.105 Uiso 1 1 calc R . .
C20 C 1.0030(3) 0.1126(8) 0.8483(7) 0.072(2) Uani 1 1 d . . .
H20A H 1.0243 0.0475 0.8739 0.108 Uiso 1 1 calc R . .
H20B H 0.9978 0.1441 0.9057 0.108 Uiso 1 1 calc R . .
H20C H 1.0246 0.1601 0.8273 0.108 Uiso 1 1 calc R . .
C21 C 0.3490(3) 0.6784(7) 0.1268(6) 0.061(2) Uani 1 1 d . . .
C22 C 0.3342(3) 0.6284(7) 0.2095(5) 0.0563(18) Uani 1 1 d . . .
C23 C 0.3572(3) 0.6978(7) 0.3143(6) 0.068(2) Uani 1 1 d . . .
H23A H 0.3562 0.6565 0.3720 0.082 Uiso 1 1 calc R . .
H23B H 0.3978 0.7168 0.3384 0.082 Uiso 1 1 calc R . .
C24 C 0.3216(4) 0.7976(7) 0.2972(7) 0.069(2) Uani 1 1 d . . .
H24A H 0.3260 0.8430 0.2455 0.083 Uiso 1 1 calc R . .
H24B H 0.3366 0.8354 0.3660 0.083 Uiso 1 1 calc R . .
C25 C 0.2557(3) 0.7723(7) 0.2533(7) 0.066(2) Uani 1 1 d . . .
H25A H 0.2337 0.8378 0.2390 0.079 Uiso 1 1 calc R . .
H25B H 0.2509 0.7338 0.3087 0.079 Uiso 1 1 calc R . .
C26 C 0.2297(3) 0.7049(6) 0.1455(5) 0.0520(16) Uani 1 1 d . . .
C27 C 0.1631(3) 0.6785(6) 0.1089(5) 0.0512(17) Uani 1 1 d . . .
C28 C 0.1353(3) 0.5871(6) 0.0223(6) 0.0548(17) Uani 1 1 d . . .
C29 C 0.1776(3) 0.4985(7) 0.0422(6) 0.0592(18) Uani 1 1 d . . .
H29A H 0.1612 0.4533 -0.0220 0.071 Uiso 1 1 calc R . .
H29B H 0.1806 0.4567 0.1030 0.071 Uiso 1 1 calc R . .
C30 C 0.2387(3) 0.5308(7) 0.0669(6) 0.0582(18) Uani 1 1 d . . .
H30A H 0.2367 0.5664 0.0036 0.070 Uiso 1 1 calc R . .
H30B H 0.2629 0.4683 0.0810 0.070 Uiso 1 1 calc R . .
C31 C 0.2668(3) 0.6034(6) 0.1647(5) 0.0514(17) Uani 1 1 d . . .
C32 C 0.1194(4) 0.7718(7) 0.0737(7) 0.070(2) Uani 1 1 d . . .
H32A H 0.0874 0.7522 0.0875 0.084 Uiso 1 1 calc R . .
H32B H 0.1395 0.8313 0.1210 0.084 Uiso 1 1 calc R . .
C33 C 0.0926(4) 0.8094(8) -0.0443(7) 0.082(3) Uani 1 1 d . . .
H33A H 0.0623 0.8611 -0.0574 0.099 Uiso 1 1 calc R . .
H33B H 0.1230 0.8448 -0.0541 0.099 Uiso 1 1 calc R . .
C34 C 0.0659(3) 0.7227(8) -0.1295(6) 0.067(2) Uani 1 1 d . . .
C35 C 0.1083(3) 0.6274(7) -0.0965(6) 0.0593(19) Uani 1 1 d . . .
H35A H 0.0873 0.5692 -0.1449 0.071 Uiso 1 1 calc R . .
H35B H 0.1404 0.6461 -0.1104 0.071 Uiso 1 1 calc R . .
C36 C 0.0603(4) 0.7615(9) -0.2374(7) 0.080(3) Uani 1 1 d . . .
H36 H 0.0932 0.7955 -0.2328 0.096 Uiso 1 1 calc R . .
C37 C 0.0150(5) 0.7531(10) -0.3363(8) 0.096(3) Uani 1 1 d . . .
H37A H -0.0193 0.7198 -0.3464 0.115 Uiso 1 1 calc R . .
H37B H 0.0172 0.7804 -0.3961 0.115 Uiso 1 1 calc R . .
C38 C 0.3706(3) 0.5261(7) 0.2422(6) 0.068(2) Uani 1 1 d . . .
H38A H 0.3574 0.4811 0.1794 0.102 Uiso 1 1 calc R . .
H38B H 0.3655 0.4905 0.2979 0.102 Uiso 1 1 calc R . .
H38C H 0.4114 0.5428 0.2699 0.102 Uiso 1 1 calc R . .
C39 C 0.2318(3) 0.7775(6) 0.0570(6) 0.0580(18) Uani 1 1 d . . .
H39A H 0.2146 0.8448 0.0566 0.087 Uiso 1 1 calc R . .
H39B H 0.2101 0.7451 -0.0137 0.087 Uiso 1 1 calc R . .
H39C H 0.2720 0.7874 0.0736 0.087 Uiso 1 1 calc R . .
C40 C 0.0048(4) 0.6890(9) -0.1485(8) 0.084(3) Uani 1 1 d . . .
H40A H -0.0235 0.7424 -0.1902 0.126 Uiso 1 1 calc R . .
H40B H 0.0058 0.6801 -0.0793 0.126 Uiso 1 1 calc R . .
H40C H -0.0061 0.6234 -0.1880 0.126 Uiso 1 1 calc R . .

loop_
_atom_site_aniso_label
_atom_site_aniso_U_11
_atom_site_aniso_U_22
_atom_site_aniso_U_33
_atom_site_aniso_U_23
_atom_site_aniso_U_13
_atom_site_aniso_U_12
O1 0.099(4) 0.114(5) 0.059(3) -0.006(4) 0.050(3) -0.001(4)
O2 0.076(4) 0.094(5) 0.058(3) -0.012(3) 0.023(3) -0.023(4)
O3 0.070(3) 0.068(3) 0.051(3) -0.004(3) 0.030(2) 0.005(3)
O4 0.068(3) 0.065(3) 0.049(3) -0.002(2) 0.030(2) 0.005(3)
O5 0.063(3) 0.074(4) 0.055(3) -0.004(3) 0.026(3) -0.014(3)
O6 0.080(4) 0.085(4) 0.067(3) 0.001(3) 0.044(3) -0.001(3)
O7 0.072(4) 0.081(4) 0.084(4) -0.005(3) 0.045(3) -0.016(3)
O8 0.059(3) 0.067(3) 0.056(3) 0.007(3) 0.032(2) -0.006(3)
O9 0.072(3) 0.071(4) 0.059(3) 0.004(3) 0.041(3) -0.003(3)
O10 0.057(3) 0.072(4) 0.078(3) -0.011(3) 0.038(3) -0.020(3)
O11 0.102(5) 0.078(4) 0.116(5) -0.028(4) 0.070(4) -0.020(4)
C1 0.047(4) 0.093(6) 0.052(4) 0.005(4) 0.022(3) 0.007(4)
C2 0.061(4) 0.050(4) 0.045(3) -0.003(3) 0.028(3) 0.000(3)
C3 0.063(5) 0.094(7) 0.057(4) 0.000(4) 0.036(4) -0.005(4)
C4 0.066(5) 0.073(5) 0.076(5) -0.007(5) 0.042(4) -0.008(4)
C5 0.055(4) 0.058(5) 0.061(4) 0.002(4) 0.028(4) 0.005(4)
C6 0.058(4) 0.057(4) 0.049(4) -0.010(3) 0.031(3) -0.009(3)
C7 0.063(4) 0.063(5) 0.038(3) 0.002(3) 0.029(3) -0.004(3)
C8 0.053(4) 0.060(4) 0.052(4) 0.003(3) 0.024(3) -0.008(3)
C9 0.064(4) 0.048(4) 0.067(4) 0.016(4) 0.033(4) 0.008(4)
C10 0.074(5) 0.061(4) 0.055(4) 0.009(4) 0.037(4) 0.001(4)
C11 0.052(4) 0.044(4) 0.045(3) 0.012(3) 0.025(3) 0.006(3)
C12 0.059(4) 0.080(6) 0.058(4) -0.002(4) 0.028(4) 0.004(4)
C13 0.064(4) 0.060(5) 0.076(5) 0.011(4) 0.042(4) 0.002(4)
C14 0.063(4) 0.059(4) 0.047(4) -0.005(3) 0.025(3) 0.003(4)
C15 0.059(4) 0.075(5) 0.053(4) 0.006(4) 0.033(3) 0.009(4)
C16 0.070(5) 0.088(6) 0.076(5) -0.013(5) 0.041(4) -0.003(5)
C17 0.075(6) 0.112(8) 0.068(5) -0.006(5) 0.039(5) 0.000(5)
C18 0.065(5) 0.072(5) 0.062(4) -0.012(4) 0.035(4) -0.004(4)
C19 0.070(5) 0.080(6) 0.060(4) 0.004(4) 0.031(4) 0.025(4)
C20 0.057(4) 0.075(6) 0.074(5) -0.010(4) 0.023(4) 0.000(4)
C21 0.047(4) 0.083(6) 0.055(4) 0.015(4) 0.027(3) 0.001(4)
C22 0.058(4) 0.065(5) 0.049(4) 0.001(4) 0.027(3) -0.002(4)
C23 0.057(4) 0.090(6) 0.054(4) -0.001(4) 0.023(4) -0.002(4)
C24 0.071(5) 0.067(5) 0.071(5) -0.012(4) 0.036(4) -0.011(4)
C25 0.063(5) 0.074(6) 0.066(5) -0.015(4) 0.035(4) -0.006(4)
C26 0.052(4) 0.056(4) 0.050(4) 0.006(3) 0.027(3) -0.004(3)
C27 0.045(4) 0.071(5) 0.039(3) 0.007(3) 0.021(3) 0.000(3)
C28 0.057(4) 0.066(4) 0.048(4) -0.004(3) 0.031(3) -0.001(4)
C29 0.050(4) 0.068(5) 0.062(4) -0.004(4) 0.029(3) -0.003(4)
C30 0.057(4) 0.067(5) 0.050(4) 0.002(4) 0.025(3) -0.006(4)
C31 0.048(4) 0.068(5) 0.034(3) 0.004(3) 0.017(3) 0.008(3)
C32 0.073(5) 0.074(6) 0.078(6) 0.008(4) 0.048(5) 0.026(5)
C33 0.091(7) 0.089(7) 0.077(6) 0.017(5) 0.048(5) 0.020(5)
C34 0.062(4) 0.097(7) 0.054(4) 0.003(4) 0.038(4) 0.000(4)
C35 0.047(4) 0.076(5) 0.057(4) -0.002(4) 0.027(3) 0.002(4)
C36 0.061(5) 0.105(8) 0.074(6) 0.016(5) 0.032(5) 0.007(5)
C37 0.086(7) 0.120(9) 0.080(6) 0.023(6) 0.038(6) 0.019(7)
C38 0.065(4) 0.067(5) 0.068(5) 0.025(4) 0.030(4) 0.012(4)
C39 0.056(4) 0.060(4) 0.060(4) 0.012(4) 0.029(4) 0.008(4)
C40 0.062(5) 0.111(8) 0.089(6) 0.002(6) 0.044(5) 0.004(5)

loop_
_atom_type_symbol
_atom_type_description
_atom_type_scat_dispersion_real
_atom_type_scat_dispersion_imag
_atom_type_scat_source
C C 0.0181 0.0091 'International Tables Vol C Tables 4.2.6.8 and 6.1.1.4'
H H 0.0000 0.0000 'International Tables Vol C Tables 4.2.6.8 and 6.1.1.4'
O O 0.0492 0.0322 'International Tables Vol C Tables 4.2.6.8 and 6.1.1.4'

loop_
_geom_angle_atom_site_label_1
_geom_angle_atom_site_label_2
_geom_angle_atom_site_label_3
_geom_angle
_geom_angle_site_symmetry_1
_geom_angle_site_symmetry_3
_geom_angle_publ_flag
C1 O1 H1 109.5 . . ?
C11 O3 H3 109.5 . . ?
C7 O4 H4 109.5 . . ?
C8 O5 H5 109.5 . . ?
C21 O6 H6 109.5 . . ?
C31 O8 H8 109.5 . . ?
C27 O9 H9 109.5 . . ?
C28 O10 H10 109.5 . . ?
H11C O11 H11D 108.6 . . ?
O2 C1 O1 121.1(7) . . ?
O2 C1 C2 125.2(7) . . ?
O1 C1 C2 113.5(8) . . ?
C1 C2 C19 102.2(6) . . ?
C1 C2 C3 107.6(6) . . ?
C19 C2 C3 110.1(6) . . ?
C1 C2 C11 115.9(6) . . ?
C19 C2 C11 112.5(6) . . ?
C3 C2 C11 108.3(6) . . ?
C4 C3 C2 116.3(7) . . ?
C4 C3 H3A 108.2 . . ?
C2 C3 H3A 108.2 . . ?
C4 C3 H3B 108.2 . . ?
C2 C3 H3B 108.2 . . ?
H3A C3 H3B 107.4 . . ?
C3 C4 C5 111.9(7) . . ?
C3 C4 H4A 109.2 . . ?
C5 C4 H4A 109.2 . . ?
C3 C4 H4B 109.2 . . ?
C5 C4 H4B 109.2 . . ?
H4A C4 H4B 107.9 . . ?
C4 C5 C6 113.2(6) . . ?
C4 C5 H5A 108.9 . . ?
C6 C5 H5A 108.9 . . ?
C4 C5 H5B 108.9 . . ?
C6 C5 H5B 108.9 . . ?
H5A C5 H5B 107.8 . . ?
C5 C6 C18 105.8(6) . . ?
C5 C6 C11 109.5(6) . . ?
C18 C6 C11 110.1(6) . . ?
C5 C6 C7 110.0(5) . . ?
C18 C6 C7 111.2(6) . . ?
C11 C6 C7 110.1(6) . . ?
O4 C7 C12 102.5(5) . . ?
O4 C7 C8 103.7(6) . . ?
C12 C7 C8 110.1(6) . . ?
O4 C7 C6 107.5(5) . . ?
C12 C7 C6 114.8(6) . . ?
C8 C7 C6 116.5(5) . . ?
O5 C8 C9 107.6(6) . . ?
O5 C8 C15 103.9(6) . . ?
C9 C8 C15 111.3(6) . . ?
O5 C8 C7 109.1(5) . . ?
C9 C8 C7 112.1(6) . . ?
C15 C8 C7 112.5(6) . . ?
C10 C9 C8 115.1(6) . . ?
C10 C9 H9A 108.5 . . ?
C8 C9 H9A 108.5 . . ?
C10 C9 H9B 108.5 . . ?
C8 C9 H9B 108.5 . . ?
H9A C9 H9B 107.5 . . ?
C9 C10 C11 113.4(6) . . ?
C9 C10 H10A 108.9 . . ?
C11 C10 H10A 108.9 . . ?
C9 C10 H10B 108.9 . . ?
C11 C10 H10B 108.9 . . ?
H10A C10 H10B 107.7 . . ?
O3 C11 C10 106.2(6) . . ?
O3 C11 C6 104.3(5) . . ?
C10 C11 C6 112.2(6) . . ?
O3 C11 C2 103.3(5) . . ?
C10 C11 C2 114.9(5) . . ?
C6 C11 C2 114.5(6) . . ?
C7 C12 C13 116.7(6) . . ?
C7 C12 H12A 108.1 . . ?
C13 C12 H12A 108.1 . . ?
C7 C12 H12B 108.1 . . ?
C13 C12 H12B 108.1 . . ?
H12A C12 H12B 107.3 . . ?
C14 C13 C12 112.7(7) . . ?
C14 C13 H13A 109.0 . . ?
C12 C13 H13A 109.0 . . ?
C14 C13 H13B 109.0 . . ?
C12 C13 H13B 109.0 . . ?
H13A C13 H13B 107.8 . . ?
C13 C14 C16 107.5(7) . . ?
C13 C14 C20 110.7(7) . . ?
C16 C14 C20 104.8(7) . . ?
C13 C14 C15 111.8(6) . . ?
C16 C14 C15 109.0(6) . . ?
C20 C14 C15 112.7(7) . . ?
C14 C15 C8 115.5(6) . . ?
C14 C15 H15A 108.4 . . ?
C8 C15 H15A 108.4 . . ?
C14 C15 H15B 108.4 . . ?
C8 C15 H15B 108.4 . . ?
H15A C15 H15B 107.5 . . ?
C17 C16 C14 129.1(10) . . ?
C17 C16 H16 115.4 . . ?
C14 C16 H16 115.4 . . ?
C16 C17 H17A 120.0 . . ?
C16 C17 H17B 120.0 . . ?
H17A C17 H17B 120.0 . . ?
C6 C18 H18A 109.5 . . ?
C6 C18 H18B 109.5 . . ?
H18A C18 H18B 109.5 . . ?
C6 C18 H18C 109.5 . . ?
H18A C18 H18C 109.5 . . ?
H18B C18 H18C 109.5 . . ?
C2 C19 H19A 109.5 . . ?
C2 C19 H19B 109.5 . . ?
H19A C19 H19B 109.5 . . ?
C2 C19 H19C 109.5 . . ?
H19A C19 H19C 109.5 . . ?
H19B C19 H19C 109.5 . . ?
C14 C20 H20A 109.5 . . ?
C14 C20 H20B 109.5 . . ?
H20A C20 H20B 109.5 . . ?
C14 C20 H20C 109.5 . . ?
H20A C20 H20C 109.5 . . ?
H20B C20 H20C 109.5 . . ?
O7 C21 O6 121.1(7) . . ?
O7 C21 C22 123.0(8) . . ?
O6 C21 C22 115.3(7) . . ?
C21 C22 C38 103.5(6) . . ?
C21 C22 C23 110.9(7) . . ?
C38 C22 C23 107.2(6) . . ?
C21 C22 C31 114.8(6) . . ?
C38 C22 C31 110.6(6) . . ?
C23 C22 C31 109.4(6) . . ?
C24 C23 C22 113.3(6) . . ?
C24 C23 H23A 108.9 . . ?
C22 C23 H23A 108.9 . . ?
C24 C23 H23B 108.9 . . ?
C22 C23 H23B 108.9 . . ?
H23A C23 H23B 107.7 . . ?
C23 C24 C25 111.2(7) . . ?
C23 C24 H24A 109.4 . . ?
C25 C24 H24A 109.4 . . ?
C23 C24 H24B 109.4 . . ?
C25 C24 H24B 109.4 . . ?
H24A C24 H24B 108.0 . . ?
C24 C25 C26 111.8(6) . . ?
C24 C25 H25A 109.2 . . ?
C26 C25 H25A 109.2 . . ?
C24 C25 H25B 109.2 . . ?
C26 C25 H25B 109.2 . . ?
H25A C25 H25B 107.9 . . ?
C31 C26 C39 111.8(6) . . ?
C31 C26 C25 110.0(6) . . ?
C39 C26 C25 106.0(6) . . ?
C31 C26 C27 111.7(6) . . ?
C39 C26 C27 108.5(5) . . ?
C25 C26 C27 108.6(6) . . ?
O9 C27 C32 105.0(5) . . ?
O9 C27 C28 104.5(5) . . ?
C32 C27 C28 109.0(6) . . ?
O9 C27 C26 104.3(5) . . ?
C32 C27 C26 117.4(7) . . ?
C28 C27 C26 115.2(6) . . ?
O10 C28 C29 109.5(6) . . ?
O10 C28 C35 108.0(6) . . ?
C29 C28 C35 111.1(6) . . ?
O10 C28 C27 102.4(5) . . ?
C29 C28 C27 112.7(6) . . ?
C35 C28 C27 112.6(6) . . ?
C28 C29 C30 115.7(7) . . ?
C28 C29 H29A 108.4 . . ?
C30 C29 H29A 108.4 . . ?
C28 C29 H29B 108.4 . . ?
C30 C29 H29B 108.4 . . ?
H29A C29 H29B 107.4 . . ?
C29 C30 C31 111.6(6) . . ?
C29 C30 H30A 109.3 . . ?
C31 C30 H30A 109.3 . . ?
C29 C30 H30B 109.3 . . ?
C31 C30 H30B 109.3 . . ?
H30A C30 H30B 108.0 . . ?
O8 C31 C30 106.5(6) . . ?
O8 C31 C26 108.1(5) . . ?
C30 C31 C26 111.1(5) . . ?
O8 C31 C22 102.0(5) . . ?
C30 C31 C22 116.0(6) . . ?
C26 C31 C22 112.2(6) . . ?
C33 C32 C27 117.7(6) . . ?
C33 C32 H32A 107.9 . . ?
C27 C32 H32A 107.9 . . ?
C33 C32 H32B 107.9 . . ?
C27 C32 H32B 107.9 . . ?
H32A C32 H32B 107.2 . . ?
C34 C33 C32 114.7(8) . . ?
C34 C33 H33A 108.6 . . ?
C32 C33 H33A 108.6 . . ?
C34 C33 H33B 108.6 . . ?
C32 C33 H33B 108.6 . . ?
H33A C33 H33B 107.6 . . ?
C33 C34 C36 109.3(8) . . ?
C33 C34 C40 112.3(7) . . ?
C36 C34 C40 108.7(7) . . ?
C33 C34 C35 110.0(7) . . ?
C36 C34 C35 105.1(6) . . ?
C40 C34 C35 111.2(8) . . ?
C28 C35 C34 117.9(6) . . ?
C28 C35 H35A 107.8 . . ?
C34 C35 H35A 107.8 . . ?
C28 C35 H35B 107.8 . . ?
C34 C35 H35B 107.8 . . ?
H35A C35 H35B 107.2 . . ?
C37 C36 C34 128.4(9) . . ?
C37 C36 H36 115.8 . . ?
C34 C36 H36 115.8 . . ?
C36 C37 H37A 120.0 . . ?
C36 C37 H37B 120.0 . . ?
H37A C37 H37B 120.0 . . ?
C22 C38 H38A 109.5 . . ?
C22 C38 H38B 109.5 . . ?
H38A C38 H38B 109.5 . . ?
C22 C38 H38C 109.5 . . ?
H38A C38 H38C 109.5 . . ?
H38B C38 H38C 109.5 . . ?
C26 C39 H39A 109.5 . . ?
C26 C39 H39B 109.5 . . ?
H39A C39 H39B 109.5 . . ?
C26 C39 H39C 109.5 . . ?
H39A C39 H39C 109.5 . . ?
H39B C39 H39C 109.5 . . ?
C34 C40 H40A 109.5 . . ?
C34 C40 H40B 109.5 . . ?
H40A C40 H40B 109.5 . . ?
C34 C40 H40C 109.5 . . ?
H40A C40 H40C 109.5 . . ?
H40B C40 H40C 109.5 . . ?

loop_
_geom_bond_atom_site_label_1
_geom_bond_atom_site_label_2
_geom_bond_distance
_geom_bond_site_symmetry_2
_geom_bond_publ_flag
O1 C1 1.332(10) . ?
O1 H1 0.8200 . ?
O2 C1 1.226(10) . ?
O3 C11 1.475(8) . ?
O3 H3 0.8200 . ?
O4 C7 1.467(7) . ?
O4 H4 0.8200 . ?
O5 C8 1.443(8) . ?
O5 H5 0.8200 . ?
O6 C21 1.313(10) . ?
O6 H6 0.8200 . ?
O7 C21 1.212(10) . ?
O8 C31 1.480(8) . ?
O8 H8 0.8200 . ?
O9 C27 1.490(7) . ?
O9 H9 0.8200 . ?
O10 C28 1.455(8) . ?
O10 H10 0.8200 . ?
O11 H11C 0.8500 . ?
O11 H11D 0.8499 . ?
C1 C2 1.533(10) . ?
C2 C19 1.538(11) . ?
C2 C3 1.560(10) . ?
C2 C11 1.570(9) . ?
C3 C4 1.493(12) . ?
C3 H3A 0.9700 . ?
C3 H3B 0.9700 . ?
C4 C5 1.532(10) . ?
C4 H4A 0.9700 . ?
C4 H4B 0.9700 . ?
C5 C6 1.540(9) . ?
C5 H5A 0.9700 . ?
C5 H5B 0.9700 . ?
C6 C18 1.551(10) . ?
C6 C11 1.562(10) . ?
C6 C7 1.599(10) . ?
C7 C12 1.533(11) . ?
C7 C8 1.569(9) . ?
C8 C9 1.537(10) . ?
C8 C15 1.558(10) . ?
C9 C10 1.517(10) . ?
C9 H9A 0.9700 . ?
C9 H9B 0.9700 . ?
C10 C11 1.518(9) . ?
C10 H10A 0.9700 . ?
C10 H10B 0.9700 . ?
C12 C13 1.559(10) . ?
C12 H12A 0.9700 . ?
C12 H12B 0.9700 . ?
C13 C14 1.522(10) . ?
C13 H13A 0.9700 . ?
C13 H13B 0.9700 . ?
C14 C16 1.526(10) . ?
C14 C20 1.531(10) . ?
C14 C15 1.545(11) . ?
C15 H15A 0.9700 . ?
C15 H15B 0.9700 . ?
C16 C17 1.287(12) . ?
C16 H16 0.9300 . ?
C17 H17A 0.9300 . ?
C17 H17B 0.9300 . ?
C18 H18A 0.9600 . ?
C18 H18B 0.9600 . ?
C18 H18C 0.9600 . ?
C19 H19A 0.9600 . ?
C19 H19B 0.9600 . ?
C19 H19C 0.9600 . ?
C20 H20A 0.9600 . ?
C20 H20B 0.9600 . ?
C20 H20C 0.9600 . ?
C21 C22 1.519(9) . ?
C22 C38 1.534(11) . ?
C22 C23 1.557(10) . ?
C22 C31 1.579(10) . ?
C23 C24 1.513(12) . ?
C23 H23A 0.9700 . ?
C23 H23B 0.9700 . ?
C24 C25 1.546(11) . ?
C24 H24A 0.9700 . ?
C24 H24B 0.9700 . ?
C25 C26 1.570(10) . ?
C25 H25A 0.9700 . ?
C25 H25B 0.9700 . ?
C26 C31 1.547(10) . ?
C26 C39 1.561(9) . ?
C26 C27 1.583(9) . ?
C27 C32 1.543(10) . ?
C27 C28 1.574(10) . ?
C28 C29 1.496(10) . ?
C28 C35 1.542(9) . ?
C29 C30 1.506(9) . ?
C29 H29A 0.9700 . ?
C29 H29B 0.9700 . ?
C30 C31 1.509(10) . ?
C30 H30A 0.9700 . ?
C30 H30B 0.9700 . ?
C32 C33 1.522(11) . ?
C32 H32A 0.9700 . ?
C32 H32B 0.9700 . ?
C33 C34 1.517(13) . ?
C33 H33A 0.9700 . ?
C33 H33B 0.9700 . ?
C34 C36 1.523(11) . ?
C34 C40 1.535(11) . ?
C34 C35 1.544(12) . ?
C35 H35A 0.9700 . ?
C35 H35B 0.9700 . ?
C36 C37 1.315(12) . ?
C36 H36 0.9300 . ?
C37 H37A 0.9300 . ?
C37 H37B 0.9300 . ?
C38 H38A 0.9600 . ?
C38 H38B 0.9600 . ?
C38 H38C 0.9600 . ?
C39 H39A 0.9600 . ?
C39 H39B 0.9600 . ?
C39 H39C 0.9600 . ?
C40 H40A 0.9600 . ?
C40 H40B 0.9600 . ?
C40 H40C 0.9600 . ?

loop_
_geom_torsion_atom_site_label_1
_geom_torsion_atom_site_label_2
_geom_torsion_atom_site_label_3
_geom_torsion_atom_site_label_4
_geom_torsion
_geom_torsion_site_symmetry_1
_geom_torsion_site_symmetry_2
_geom_torsion_site_symmetry_3
_geom_torsion_site_symmetry_4
_geom_torsion_publ_flag
O2 C1 C2 C19 -112.1(9) . . . . ?
O1 C1 C2 C19 62.0(8) . . . . ?
O2 C1 C2 C3 3.9(11) . . . . ?
O1 C1 C2 C3 178.0(7) . . . . ?
O2 C1 C2 C11 125.2(8) . . . . ?
O1 C1 C2 C11 -60.7(9) . . . . ?
C1 C2 C3 C4 76.2(8) . . . . ?
C19 C2 C3 C4 -173.1(7) . . . . ?
C11 C2 C3 C4 -49.7(9) . . . . ?
C2 C3 C4 C5 52.2(9) . . . . ?
C3 C4 C5 C6 -53.6(9) . . . . ?
C4 C5 C6 C18 -64.7(8) . . . . ?
C4 C5 C6 C11 54.0(8) . . . . ?
C4 C5 C6 C7 175.1(6) . . . . ?
C5 C6 C7 O4 -50.1(8) . . . . ?
C18 C6 C7 O4 -167.0(6) . . . . ?
C11 C6 C7 O4 70.6(6) . . . . ?
C5 C6 C7 C12 63.2(7) . . . . ?
C18 C6 C7 C12 -53.7(8) . . . . ?
C11 C6 C7 C12 -176.0(5) . . . . ?
C5 C6 C7 C8 -166.0(6) . . . . ?
C18 C6 C7 C8 77.1(8) . . . . ?
C11 C6 C7 C8 -45.2(8) . . . . ?
O4 C7 C8 O5 42.5(7) . . . . ?
C12 C7 C8 O5 -66.7(8) . . . . ?
C6 C7 C8 O5 160.4(6) . . . . ?
O4 C7 C8 C9 -76.5(7) . . . . ?
C12 C7 C8 C9 174.3(6) . . . . ?
C6 C7 C8 C9 41.3(9) . . . . ?
O4 C7 C8 C15 157.2(6) . . . . ?
C12 C7 C8 C15 48.0(8) . . . . ?
C6 C7 C8 C15 -84.9(8) . . . . ?
O5 C8 C9 C10 -164.3(6) . . . . ?
C15 C8 C9 C10 82.6(8) . . . . ?
C7 C8 C9 C10 -44.4(9) . . . . ?
C8 C9 C10 C11 53.6(9) . . . . ?
C9 C10 C11 O3 56.1(8) . . . . ?
C9 C10 C11 C6 -57.2(8) . . . . ?
C9 C10 C11 C2 169.7(6) . . . . ?
C5 C6 C11 O3 58.3(6) . . . . ?
C18 C6 C11 O3 174.2(5) . . . . ?
C7 C6 C11 O3 -62.8(6) . . . . ?
C5 C6 C11 C10 172.8(6) . . . . ?
C18 C6 C11 C10 -71.3(7) . . . . ?
C7 C6 C11 C10 51.7(7) . . . . ?
C5 C6 C11 C2 -53.9(7) . . . . ?
C18 C6 C11 C2 62.0(7) . . . . ?
C7 C6 C11 C2 -175.0(5) . . . . ?
C1 C2 C11 O3 176.7(6) . . . . ?
C19 C2 C11 O3 59.6(7) . . . . ?
C3 C2 C11 O3 -62.4(7) . . . . ?
C1 C2 C11 C10 61.5(9) . . . . ?
C19 C2 C11 C10 -55.6(8) . . . . ?
C3 C2 C11 C10 -177.6(6) . . . . ?
C1 C2 C11 C6 -70.5(8) . . . . ?
C19 C2 C11 C6 172.4(6) . . . . ?
C3 C2 C11 C6 50.4(7) . . . . ?
O4 C7 C12 C13 -159.6(6) . . . . ?
C8 C7 C12 C13 -49.6(9) . . . . ?
C6 C7 C12 C13 84.2(8) . . . . ?
C7 C12 C13 C14 50.6(9) . . . . ?
C12 C13 C14 C16 -167.3(7) . . . . ?
C12 C13 C14 C20 78.8(8) . . . . ?
C12 C13 C14 C15 -47.7(9) . . . . ?
C13 C14 C15 C8 49.7(9) . . . . ?
C16 C14 C15 C8 168.4(7) . . . . ?
C20 C14 C15 C8 -75.7(8) . . . . ?
O5 C8 C15 C14 67.5(8) . . . . ?
C9 C8 C15 C14 -177.0(6) . . . . ?
C7 C8 C15 C14 -50.3(9) . . . . ?
C13 C14 C16 C17 139.8(9) . . . . ?
C20 C14 C16 C17 -102.4(10) . . . . ?
C15 C14 C16 C17 18.4(12) . . . . ?
O7 C21 C22 C38 -107.3(9) . . . . ?
O6 C21 C22 C38 63.9(8) . . . . ?
O7 C21 C22 C23 7.4(11) . . . . ?
O6 C21 C22 C23 178.6(6) . . . . ?
O7 C21 C22 C31 132.0(8) . . . . ?
O6 C21 C22 C31 -56.8(9) . . . . ?
C21 C22 C23 C24 72.9(8) . . . . ?
C38 C22 C23 C24 -174.7(7) . . . . ?
C31 C22 C23 C24 -54.7(9) . . . . ?
C22 C23 C24 C25 55.9(9) . . . . ?
C23 C24 C25 C26 -55.5(9) . . . . ?
C24 C25 C26 C31 55.1(9) . . . . ?
C24 C25 C26 C39 -65.8(8) . . . . ?
C24 C25 C26 C27 177.7(7) . . . . ?
C31 C26 C27 O9 71.4(6) . . . . ?
C39 C26 C27 O9 -165.0(6) . . . . ?
C25 C26 C27 O9 -50.2(8) . . . . ?
C31 C26 C27 C32 -173.0(5) . . . . ?
C39 C26 C27 C32 -49.3(8) . . . . ?
C25 C26 C27 C32 65.5(8) . . . . ?
C31 C26 C27 C28 -42.5(7) . . . . ?
C39 C26 C27 C28 81.1(8) . . . . ?
C25 C26 C27 C28 -164.1(6) . . . . ?
O9 C27 C28 O10 42.3(6) . . . . ?
C32 C27 C28 O10 -69.5(7) . . . . ?
C26 C27 C28 O10 156.1(6) . . . . ?
O9 C27 C28 C29 -75.3(7) . . . . ?
C32 C27 C28 C29 172.9(6) . . . . ?
C26 C27 C28 C29 38.5(8) . . . . ?
O9 C27 C28 C35 158.1(5) . . . . ?
C32 C27 C28 C35 46.3(7) . . . . ?
C26 C27 C28 C35 -88.1(7) . . . . ?
O10 C28 C29 C30 -158.8(6) . . . . ?
C35 C28 C29 C30 81.9(8) . . . . ?
C27 C28 C29 C30 -45.5(9) . . . . ?
C28 C29 C30 C31 57.0(9) . . . . ?
C29 C30 C31 O8 58.1(8) . . . . ?
C29 C30 C31 C26 -59.4(8) . . . . ?
C29 C30 C31 C22 170.9(6) . . . . ?
C39 C26 C31 O8 174.1(5) . . . . ?
C25 C26 C31 O8 56.6(7) . . . . ?
C27 C26 C31 O8 -64.1(6) . . . . ?
C39 C26 C31 C30 -69.4(8) . . . . ?
C25 C26 C31 C30 173.2(6) . . . . ?
C27 C26 C31 C30 52.4(7) . . . . ?
C39 C26 C31 C22 62.3(7) . . . . ?
C25 C26 C31 C22 -55.1(7) . . . . ?
C27 C26 C31 C22 -175.8(5) . . . . ?
C21 C22 C31 O8 173.6(7) . . . . ?
C38 C22 C31 O8 56.9(7) . . . . ?
C23 C22 C31 O8 -61.0(7) . . . . ?
C21 C22 C31 C30 58.3(9) . . . . ?
C38 C22 C31 C30 -58.5(8) . . . . ?
C23 C22 C31 C30 -176.3(6) . . . . ?
C21 C22 C31 C26 -71.0(8) . . . . ?
C38 C22 C31 C26 172.3(5) . . . . ?
C23 C22 C31 C26 54.4(7) . . . . ?
O9 C27 C32 C33 -160.1(7) . . . . ?
C28 C27 C32 C33 -48.6(10) . . . . ?
C26 C27 C32 C33 84.6(9) . . . . ?
C27 C32 C33 C34 50.4(11) . . . . ?
C32 C33 C34 C36 -160.6(7) . . . . ?
C32 C33 C34 C40 78.7(10) . . . . ?
C32 C33 C34 C35 -45.7(9) . . . . ?
O10 C28 C35 C34 62.8(9) . . . . ?
C29 C28 C35 C34 -177.1(7) . . . . ?
C27 C28 C35 C34 -49.6(9) . . . . ?
C33 C34 C35 C28 47.6(9) . . . . ?
C36 C34 C35 C28 165.1(7) . . . . ?
C40 C34 C35 C28 -77.4(9) . . . . ?
C33 C34 C36 C37 -133.9(12) . . . . ?
C40 C34 C36 C37 -11.1(15) . . . . ?
C35 C34 C36 C37 108.0(12) . . . . ?

loop_
_platon_squeeze_void_nr
_platon_squeeze_void_average_x
_platon_squeeze_void_average_y
_platon_squeeze_void_average_z
_platon_squeeze_void_volume
_platon_squeeze_void_count_electrons
_platon_squeeze_void_content
1 0.500 -0.070 0.500 167 41 ' '
2 0.000 0.430 0.500 167 41 ' '
